data_4111437
loop_
_publ_author_name
'P. Venkateswara Rao'
'Sumit Bhaduri'
'Jianfeng Jiang'
'Daewon Hong'
'R. H. Holm'

_publ_section_title
;
 On [Fe4S4]2+-(\m2-SR)-MII Bridge Formation in the Synthesis of an
 A-Cluster Analogue of Carbon Monoxide Dehydrogenase/Acetylcoenzyme A
 Synthase
;
_journal_name_full 'Journal of the American Chemical Society'
_journal_page_first 1933
_journal_page_last 1945
_journal_paper_doi 10.1021/ja040222n
_journal_volume 127
_journal_year 2005
_chemical_formula_sum 'C44 H42 Cl2 N2 Ni O2 P2 Pt S2'
_chemical_formula_weight 1081.56
_chemical_name_systematic
; 
 ? 
;
_space_group_IT_number 19
_symmetry_cell_setting orthorhombic
_symmetry_space_group_name_Hall 'P 2ac 2ab'
_symmetry_space_group_name_H-M 'P 21 21 21'
_atom_sites_solution_hydrogens geom
_atom_sites_solution_primary direct
_atom_sites_solution_secondary difmap
_audit_creation_method SHELXL-97
_cell_angle_alpha 90.00
_cell_angle_beta 90.00
_cell_angle_gamma 90.00
_cell_formula_units_Z 4
_cell_length_a 11.4615(19)
_cell_length_b 14.999(3)
_cell_length_c 24.035(4)
_cell_measurement_temperature 273(2)
_cell_volume 4131.9(13)
_computing_cell_refinement 'Bruker SMART'
_computing_data_collection 'Bruker SMART'
_computing_data_reduction 'Bruker SAINT'
_computing_molecular_graphics 'Bruker SHELXTL'
_computing_publication_material 'Bruker SHELXTL'
_computing_structure_refinement 'SHELXL-97 (Sheldrick, 1997)'
_computing_structure_solution 'SHELXS-97 (Sheldrick, 1990)'
_diffrn_ambient_temperature 273(2)
_diffrn_measured_fraction_theta_full 1.000
_diffrn_measured_fraction_theta_max 1.000
_diffrn_measurement_device_type 'CCD area detector'
_diffrn_measurement_method 'phi and omega scans'
_diffrn_radiation_monochromator graphite
_diffrn_radiation_source 'fine-focus sealed tube'
_diffrn_radiation_type MoK\a
_diffrn_radiation_wavelength 0.71073
_diffrn_reflns_av_R_equivalents 0.0906
_diffrn_reflns_av_sigmaI/netI 0.1009
_diffrn_reflns_limit_h_max 12
_diffrn_reflns_limit_h_min -12
_diffrn_reflns_limit_k_max 16
_diffrn_reflns_limit_k_min -15
_diffrn_reflns_limit_l_max 25
_diffrn_reflns_limit_l_min -18
_diffrn_reflns_number 18726
_diffrn_reflns_theta_full 22.49
_diffrn_reflns_theta_max 22.49
_diffrn_reflns_theta_min 1.60
_exptl_absorpt_coefficient_mu 4.187
_exptl_absorpt_correction_type none
_exptl_crystal_density_diffrn 1.739
_exptl_crystal_density_meas 0
_exptl_crystal_F_000 2152
_refine_diff_density_max 1.321
_refine_diff_density_min -1.168
_refine_diff_density_rms 0.137
_refine_ls_abs_structure_details 'Flack H D (1983), Acta Cryst. A39, 876-881'
_refine_ls_abs_structure_Flack 0.000(11)
_refine_ls_extinction_method none
_refine_ls_goodness_of_fit_ref 0.996
_refine_ls_hydrogen_treatment mixed
_refine_ls_matrix_type full
_refine_ls_number_parameters 505
_refine_ls_number_reflns 5407
_refine_ls_number_restraints 0
_refine_ls_restrained_S_all 0.996
_refine_ls_R_factor_all 0.0704
_refine_ls_R_factor_gt 0.0482
_refine_ls_shift/su_max 0.589
_refine_ls_shift/su_mean 0.028
_refine_ls_structure_factor_coef Fsqd
_refine_ls_weighting_details 'calc w=1/[\s^2^(Fo^2^)+(0.0330P)^2^+0.0000P] where P=(Fo^2^+2Fc^2^)/3'
_refine_ls_weighting_scheme calc
_refine_ls_wR_factor_gt 0.0900
_refine_ls_wR_factor_ref 0.0974
_reflns_number_gt 4281
_reflns_number_total 5407
_reflns_threshold_expression >2sigma(I)
_cod_data_source_file ja040222n_10.cif
_cod_data_source_block pvr705f
_cod_original_cell_volume 4131.9(12)
_cod_database_code 4111437

loop_
_symmetry_equiv_pos_as_xyz
'x, y, z'
'-x+1/2, -y, z+1/2'
'-x, y+1/2, -z+1/2'
'x+1/2, -y+1/2, -z'

loop_
_atom_site_label
_atom_site_type_symbol
_atom_site_fract_x
_atom_site_fract_y
_atom_site_fract_z
_atom_site_U_iso_or_equiv
_atom_site_adp_type
_atom_site_occupancy
_atom_site_symmetry_multiplicity
_atom_site_calc_flag
_atom_site_refinement_flags
Pt1 Pt 0.83534(4) 0.99284(3) 0.32280(2) 0.02523(14) Uani 1 1 d .
C32 C 0.5461(10) 1.0361(7) 0.3228(6) 0.028(3) Uani 1 1 d .
C20 C 0.6525(12) 1.0102(12) 0.5051(5) 0.049(4) Uani 1 1 d .
H20 H 0.6256 1.0680 0.5108 0.058 Uiso 1 1 calc R
Ni1 Ni 0.92196(16) 1.18361(12) 0.30021(9) 0.0448(6) Uani 1 1 d .
P1 P 0.8639(3) 0.8930(2) 0.39306(15) 0.0288(9) Uani 1 1 d .
P2 P 0.6487(3) 0.9500(2) 0.30094(14) 0.0267(8) Uani 1 1 d .
S1 S 0.8576(3) 1.0853(2) 0.24350(16) 0.0413(10) Uani 1 1 d .
S2 S 1.0108(3) 1.0722(2) 0.33803(15) 0.0349(9) Uani 1 1 d .
C33 C 0.4297(10) 1.0237(8) 0.3225(5) 0.033(3) Uani 1 1 d .
H33 H 0.4001 0.9681 0.3126 0.040 Uiso 1 1 calc R
C26 C 0.5831(11) 0.8475(8) 0.3310(6) 0.024(3) Uani 1 1 d .
C38 C 0.5158(13) 0.9477(9) 0.2023(7) 0.041(4) Uani 1 1 d .
H38 H 0.4510 0.9574 0.2248 0.050 Uiso 1 1 calc R
C34 C 0.3531(12) 1.0909(10) 0.3363(6) 0.050(4) Uani 1 1 d .
H34 H 0.2731 1.0807 0.3351 0.060 Uiso 1 1 calc R
C8 C 1.0078(12) 0.8984(8) 0.4268(7) 0.028(4) Uani 1 1 d .
C14 C 0.8612(11) 0.7780(9) 0.3650(6) 0.033(4) Uani 1 1 d .
C39 C 0.6267(11) 0.9362(8) 0.2268(6) 0.027(3) Uani 1 1 d .
C13 C 1.1049(13) 0.8916(9) 0.3920(6) 0.037(4) Uani 1 1 d .
H13 H 1.0949 0.8840 0.3539 0.044 Uiso 1 1 calc R
C40 C 0.7214(13) 0.9176(8) 0.1917(7) 0.040(4) Uani 1 1 d .
H40 H 0.7957 0.9098 0.2064 0.048 Uiso 1 1 calc R
C27 C 0.5855(11) 0.7709(8) 0.2976(6) 0.033(3) Uani 1 1 d .
H27 H 0.6118 0.7729 0.2610 0.039 Uiso 1 1 calc R
C28 C 0.5464(11) 0.6908(8) 0.3217(7) 0.044(4) Uani 1 1 d .
H28 H 0.5514 0.6378 0.3018 0.053 Uiso 1 1 calc R
C21 C 0.7644(12) 0.9067(9) 0.4515(6) 0.035(4) Uani 1 1 d .
C9 C 1.0232(12) 0.9091(9) 0.4822(7) 0.037(4) Uani 1 1 d .
H9 H 0.9589 0.9126 0.5057 0.045 Uiso 1 1 calc R
C10 C 1.1344(13) 0.9147(10) 0.5037(6) 0.046(4) Uani 1 1 d .
H10 H 1.1438 0.9230 0.5417 0.055 Uiso 1 1 calc R
C15 C 0.8686(15) 0.7028(11) 0.3987(8) 0.068(6) Uani 1 1 d .
H15 H 0.8787 0.7082 0.4369 0.082 Uiso 1 1 calc R
Cl2 Cl 0.6611(6) 0.7662(4) 1.0115(2) 0.128(2) Uani 1 1 d .
Cl1 Cl 0.8093(6) 0.6475(6) 0.9531(3) 0.140(3) Uani 1 1 d .
C22 C 0.7229(10) 0.9917(11) 0.4601(5) 0.039(3) Uani 1 1 d .
H22 H 0.7425 1.0369 0.4353 0.047 Uiso 1 1 calc R
C16 C 0.8523(16) 0.6870(12) 0.2843(6) 0.053(5) Uani 1 1 d .
H16 H 0.8481 0.6830 0.2458 0.064 Uiso 1 1 calc R
C17 C 0.8524(14) 0.6126(9) 0.3176(8) 0.053(5) Uani 1 1 d .
H17 H 0.8467 0.5567 0.3010 0.063 Uiso 1 1 calc R
C4 C 0.8849(14) 1.3636(10) 0.3186(8) 0.056(5) Uani 1 1 d .
H4A H 0.9248 1.4103 0.2982 0.067 Uiso 1 1 calc R
H4B H 0.8158 1.3896 0.3353 0.067 Uiso 1 1 calc R
O1 O 0.7590(10) 1.3949(8) 0.2341(5) 0.076(4) Uani 1 1 d .
C6 C 1.0694(13) 1.2104(9) 0.4056(6) 0.046(4) Uani 1 1 d .
H6A H 1.1493 1.2085 0.3923 0.055 Uiso 1 1 calc R
H6B H 1.0665 1.2412 0.4411 0.055 Uiso 1 1 calc R
C18 C 0.8588(13) 0.7650(10) 0.3102(6) 0.054(5) Uani 1 1 d .
H18 H 0.8619 0.8156 0.2879 0.064 Uiso 1 1 calc R
C29 C 0.5392(11) 0.8458(9) 0.3826(6) 0.034(4) Uani 1 1 d .
H29 H 0.5371 0.8976 0.4038 0.041 Uiso 1 1 calc R
C23 C 0.6619(14) 0.8609(11) 0.5332(6) 0.056(4) Uani 1 1 d .
H23 H 0.6431 0.8163 0.5586 0.067 Uiso 1 1 calc R
C41 C 0.7027(16) 0.9111(10) 0.1345(7) 0.054(5) Uani 1 1 d .
H41 H 0.7647 0.8964 0.1113 0.065 Uiso 1 1 calc R
C12 C 1.2160(13) 0.8963(9) 0.4143(7) 0.041(4) Uani 1 1 d .
H12 H 1.2808 0.8914 0.3913 0.049 Uiso 1 1 calc R
O2 O 1.0075(12) 1.3803(8) 0.4043(5) 0.081(4) Uani 1 1 d .
C42 C 0.5952(19) 0.9258(11) 0.1122(8) 0.058(5) Uani 1 1 d .
H42 H 0.5848 0.9229 0.0738 0.070 Uiso 1 1 calc R
C30 C 0.5017(12) 0.6904(9) 0.3737(6) 0.039(4) Uani 1 1 d .
H30 H 0.4739 0.6374 0.3887 0.046 Uiso 1 1 calc R
C2 C 0.7666(14) 1.2335(11) 0.1971(6) 0.054(5) Uani 1 1 d .
H2A H 0.7044 1.2564 0.1738 0.065 Uiso 1 1 calc R
H2B H 0.8345 1.2268 0.1734 0.065 Uiso 1 1 calc R
C31 C 0.4969(12) 0.7664(9) 0.4043(5) 0.035(4) Uani 1 1 d .
H31 H 0.4652 0.7653 0.4399 0.042 Uiso 1 1 calc R
C11 C 1.2304(13) 0.9083(9) 0.4711(7) 0.042(4) Uani 1 1 d .
H11 H 1.3047 0.9119 0.4865 0.051 Uiso 1 1 calc R
C19 C 0.8602(15) 0.6177(10) 0.3733(8) 0.065(5) Uani 1 1 d .
H19 H 0.8602 0.5662 0.3948 0.079 Uiso 1 1 calc R
C35 C 0.3950(13) 1.1735(11) 0.3521(7) 0.056(5) Uani 1 1 d .
H35 H 0.3433 1.2194 0.3604 0.067 Uiso 1 1 calc R
C36 C 0.5118(15) 1.1875(11) 0.3555(7) 0.057(5) Uani 1 1 d .
H36 H 0.5398 1.2423 0.3677 0.068 Uiso 1 1 calc R
C44 C 0.6885(16) 0.6539(13) 0.9932(7) 0.081(6) Uani 1 1 d .
H44A H 0.6994 0.6186 1.0266 0.097 Uiso 1 1 calc R
H44B H 0.6222 0.6300 0.9731 0.097 Uiso 1 1 calc R
C37 C 0.5920(12) 1.1186(9) 0.3403(6) 0.039(4) Uani 1 1 d .
H37 H 0.6721 1.1280 0.3420 0.046 Uiso 1 1 calc R
C7 C 1.0159(16) 1.1180(10) 0.4090(6) 0.050(5) Uani 1 1 d .
H7A H 0.9378 1.1215 0.4244 0.060 Uiso 1 1 calc R
H7B H 1.0627 1.0800 0.4328 0.060 Uiso 1 1 calc R
C43 C 0.5029(16) 0.9446(9) 0.1458(7) 0.050(4) Uani 1 1 d .
H43 H 0.4301 0.9555 0.1301 0.060 Uiso 1 1 calc R
C24 C 0.7308(13) 0.8406(10) 0.4875(6) 0.048(4) Uani 1 1 d .
H24 H 0.7543 0.7820 0.4813 0.058 Uiso 1 1 calc R
C25 C 0.6221(13) 0.9439(13) 0.5413(6) 0.059(5) Uani 1 1 d .
H25 H 0.5739 0.9563 0.5715 0.071 Uiso 1 1 calc R
C1 C 0.7305(13) 1.1402(10) 0.2149(7) 0.054(5) Uani 1 1 d .
H1A H 0.7012 1.1070 0.1832 0.065 Uiso 1 1 calc R
H1B H 0.6693 1.1434 0.2427 0.065 Uiso 1 1 calc R
N2 N 0.9752(17) 1.2587(13) 0.3565(9) 0.128(10) Uani 1 1 d .
C3 C 0.8012(17) 1.3210(18) 0.2476(11) 0.109(12) Uani 1 1 d .
N1 N 0.8404(18) 1.2786(14) 0.2705(12) 0.154(13) Uani 1 1 d .
C5 C 0.975(2) 1.3264(19) 0.3705(11) 0.120(11) Uani 1 1 d .

loop_
_atom_site_aniso_label
_atom_site_aniso_U_11
_atom_site_aniso_U_22
_atom_site_aniso_U_33
_atom_site_aniso_U_23
_atom_site_aniso_U_13
_atom_site_aniso_U_12
Pt1 0.0260(2) 0.0135(2) 0.0363(3) 0.0026(3) -0.0003(3) -0.0002(3)
C32 0.036(8) 0.019(7) 0.030(8) 0.008(6) -0.008(7) -0.013(5)
C20 0.052(8) 0.052(10) 0.041(9) 0.011(9) 0.020(8) 0.003(12)
Ni1 0.0412(11) 0.0198(11) 0.0734(16) 0.0045(9) 0.0119(10) -0.0007(9)
P1 0.031(2) 0.021(2) 0.034(2) 0.0010(15) 0.0021(16) 0.0035(16)
P2 0.028(2) 0.0178(17) 0.034(2) 0.0014(13) -0.0018(17) -0.0036(17)
S1 0.039(2) 0.034(2) 0.051(3) 0.0188(17) -0.0052(19) -0.0078(18)
S2 0.031(2) 0.028(2) 0.045(3) 0.0013(16) -0.0019(17) -0.0078(17)
C33 0.028(7) 0.037(9) 0.034(8) 0.000(7) -0.005(7) -0.005(6)
C26 0.024(7) 0.017(7) 0.029(9) -0.011(7) 0.001(7) -0.006(6)
C38 0.057(11) 0.029(9) 0.039(11) -0.001(7) 0.008(8) -0.009(8)
C34 0.025(8) 0.043(9) 0.082(13) 0.005(8) 0.004(9) 0.011(8)
C8 0.030(9) 0.018(8) 0.037(10) 0.002(6) -0.003(8) 0.017(7)
C14 0.029(9) 0.039(9) 0.033(10) 0.002(7) -0.007(7) -0.009(7)
C39 0.026(8) 0.013(7) 0.041(10) 0.004(6) -0.009(7) -0.004(6)
C13 0.037(9) 0.023(9) 0.051(11) 0.008(7) 0.005(8) 0.004(7)
C40 0.042(9) 0.011(8) 0.066(14) 0.010(7) 0.000(8) -0.001(6)
C27 0.030(8) 0.027(8) 0.040(9) 0.008(6) 0.006(7) -0.002(7)
C28 0.051(9) 0.017(7) 0.064(12) 0.006(8) -0.009(9) -0.002(6)
C21 0.032(9) 0.017(8) 0.055(11) -0.007(7) -0.004(7) -0.003(7)
C9 0.030(9) 0.027(9) 0.056(12) 0.006(7) 0.001(8) 0.014(7)
C10 0.045(11) 0.064(11) 0.028(10) 0.023(8) -0.016(8) -0.014(8)
C15 0.095(16) 0.036(11) 0.074(13) 0.009(9) 0.003(10) -0.005(10)
Cl2 0.166(6) 0.099(5) 0.118(5) -0.042(4) -0.063(5) 0.062(5)
Cl1 0.123(6) 0.199(8) 0.097(5) -0.022(5) 0.008(4) 0.042(5)
C22 0.044(7) 0.038(9) 0.033(8) -0.006(9) -0.003(6) -0.001(9)
C16 0.069(12) 0.067(13) 0.023(10) -0.002(9) -0.014(9) 0.029(11)
C17 0.056(11) 0.037(9) 0.065(14) -0.017(9) 0.029(11) 0.007(8)
C4 0.062(11) 0.021(9) 0.085(16) 0.008(10) -0.004(11) 0.010(7)
O1 0.060(8) 0.063(9) 0.104(10) 0.050(7) -0.008(7) 0.011(7)
C6 0.045(10) 0.026(9) 0.066(12) -0.003(7) -0.020(8) 0.009(8)
C18 0.074(12) 0.044(10) 0.043(12) -0.002(8) 0.017(9) 0.011(9)
C29 0.032(9) 0.020(9) 0.050(11) -0.006(7) -0.001(7) 0.000(7)
C23 0.067(11) 0.061(12) 0.040(10) 0.007(8) 0.027(10) 0.009(11)
C41 0.092(15) 0.034(10) 0.036(12) -0.007(8) 0.020(10) -0.008(9)
C12 0.037(10) 0.026(9) 0.060(13) 0.014(8) 0.009(8) 0.007(7)
O2 0.109(11) 0.055(8) 0.079(10) -0.014(7) 0.005(8) -0.045(8)
C42 0.099(16) 0.035(10) 0.041(12) 0.014(8) -0.030(12) -0.004(10)
C30 0.043(9) 0.023(9) 0.050(11) 0.023(7) -0.016(8) -0.017(8)
C2 0.063(11) 0.056(11) 0.043(11) 0.013(8) -0.029(8) -0.034(9)
C31 0.049(10) 0.032(9) 0.024(9) 0.010(7) 0.006(7) -0.011(8)
C11 0.033(9) 0.033(10) 0.062(13) 0.006(8) -0.006(9) 0.006(7)
C19 0.088(15) 0.035(10) 0.073(14) 0.017(9) 0.042(11) 0.009(10)
C35 0.043(10) 0.037(11) 0.087(14) 0.001(9) 0.000(8) 0.008(8)
C36 0.056(12) 0.033(10) 0.082(14) 0.015(9) 0.001(10) -0.001(9)
C44 0.079(14) 0.093(16) 0.071(14) -0.010(11) -0.004(11) 0.003(12)
C37 0.030(8) 0.020(8) 0.066(13) 0.007(7) -0.005(8) 0.004(7)
C7 0.071(13) 0.037(10) 0.041(11) 0.001(7) -0.005(9) 0.001(9)
C43 0.072(13) 0.031(10) 0.047(13) 0.004(8) -0.009(10) 0.008(9)
C24 0.071(11) 0.032(10) 0.042(11) 0.005(8) -0.004(9) 0.006(9)
C25 0.057(12) 0.101(16) 0.019(10) -0.035(10) 0.018(7) -0.005(10)
C1 0.054(10) 0.041(11) 0.069(13) 0.019(9) -0.009(9) -0.017(9)
N2 0.129(18) 0.081(13) 0.17(2) -0.078(14) 0.109(16) -0.086(14)
C3 0.059(14) 0.12(2) 0.15(2) 0.12(2) 0.062(14) 0.049(15)
N1 0.078(14) 0.117(18) 0.27(3) 0.15(2) 0.087(18) 0.059(15)
C5 0.11(2) 0.13(2) 0.12(2) -0.062(19) 0.062(16) -0.104(19)

loop_
_atom_type_symbol
_atom_type_description
_atom_type_scat_dispersion_real
_atom_type_scat_dispersion_imag
_atom_type_scat_source
C C 0.0033 0.0016 'International Tables Vol C Tables 4.2.6.8 and 6.1.1.4'
H H 0.0000 0.0000 'International Tables Vol C Tables 4.2.6.8 and 6.1.1.4'
N N 0.0061 0.0033 'International Tables Vol C Tables 4.2.6.8 and 6.1.1.4'
O O 0.0106 0.0060 'International Tables Vol C Tables 4.2.6.8 and 6.1.1.4'
P P 0.1023 0.0942 'International Tables Vol C Tables 4.2.6.8 and 6.1.1.4'
S S 0.1246 0.1234 'International Tables Vol C Tables 4.2.6.8 and 6.1.1.4'
Cl Cl 0.1484 0.1585 'International Tables Vol C Tables 4.2.6.8 and 6.1.1.4'
Ni Ni 0.3393 1.1124 'International Tables Vol C Tables 4.2.6.8 and 6.1.1.4'
Pt Pt -1.7033 8.3905 'International Tables Vol C Tables 4.2.6.8 and 6.1.1.4'

loop_
_geom_angle_atom_site_label_1
_geom_angle_atom_site_label_2
_geom_angle_atom_site_label_3
_geom_angle
P1 Pt1 P2 96.87(12)
P1 Pt1 S2 95.37(12)
P2 Pt1 S2 165.69(11)
P1 Pt1 S1 164.55(12)
P2 Pt1 S1 94.60(12)
S2 Pt1 S1 74.84(12)
P1 Pt1 Ni1 134.01(10)
P2 Pt1 Ni1 121.38(9)
S2 Pt1 Ni1 44.36(9)
S1 Pt1 Ni1 43.89(10)
C33 C32 C37 119.5(12)
C33 C32 P2 122.6(10)
C37 C32 P2 117.8(9)
C25 C20 C22 120.2(17)
N1 Ni1 N2 88.9(13)
N1 Ni1 S1 96.3(10)
N2 Ni1 S1 172.9(7)
N1 Ni1 S2 177.2(6)
N2 Ni1 S2 90.4(8)
S1 Ni1 S2 84.11(15)
N1 Ni1 Pt1 128.5(8)
N2 Ni1 Pt1 122.7(6)
S1 Ni1 Pt1 50.23(10)
S2 Ni1 Pt1 50.03(10)
C21 P1 C8 102.5(7)
C21 P1 C14 112.0(6)
C8 P1 C14 102.5(6)
C21 P1 Pt1 114.1(5)
C8 P1 Pt1 115.3(5)
C14 P1 Pt1 109.8(5)
C39 P2 C32 105.9(6)
C39 P2 C26 103.4(6)
C32 P2 C26 102.3(5)
C39 P2 Pt1 112.8(4)
C32 P2 Pt1 109.7(4)
C26 P2 Pt1 121.3(4)
C1 S1 Ni1 101.9(6)
C1 S1 Pt1 119.0(5)
Ni1 S1 Pt1 85.88(14)
C7 S2 Ni1 96.7(5)
C7 S2 Pt1 111.0(6)
Ni1 S2 Pt1 85.60(13)
C32 C33 C34 121.9(13)
C29 C26 C27 121.5(12)
C29 C26 P2 121.9(9)
C27 C26 P2 116.6(10)
C43 C38 C39 120.4(15)
C33 C34 C35 120.1(13)
C9 C8 C13 119.7(14)
C9 C8 P1 123.8(11)
C13 C8 P1 116.5(12)
C18 C14 C15 117.2(15)
C18 C14 P1 119.8(11)
C15 C14 P1 122.9(12)
C40 C39 C38 118.1(13)
C40 C39 P2 120.4(10)
C38 C39 P2 121.4(11)
C12 C13 C8 119.8(15)
C41 C40 C39 119.2(14)
C26 C27 C28 117.2(13)
C30 C28 C27 120.4(13)
C24 C21 C22 118.5(13)
C24 C21 P1 125.6(11)
C22 C21 P1 115.9(11)
C8 C9 C10 119.8(14)
C11 C10 C9 122.0(15)
C14 C15 C19 118.4(16)
C21 C22 C20 120.5(15)
C18 C16 C17 116.3(15)
C19 C17 C16 122.3(14)
C5 C4 N1 114.2(14)
C7 C6 N2 99.5(12)
C16 C18 C14 126.5(15)
C26 C29 C31 119.8(13)
C25 C23 C24 120.9(15)
C42 C41 C40 121.1(16)
C13 C12 C11 119.9(14)
C43 C42 C41 120.1(17)
C28 C30 C31 120.9(12)
C1 C2 C3 122.1(13)
C30 C31 C29 120.2(13)
C10 C11 C12 118.8(14)
C17 C19 C15 119.0(15)
C36 C35 C34 119.9(15)
C35 C36 C37 120.4(16)
Cl1 C44 Cl2 110.0(11)
C32 C37 C36 118.1(13)
C6 C7 S2 107.7(11)
C42 C43 C38 120.9(18)
C21 C24 C23 120.1(15)
C23 C25 C20 119.8(14)
C2 C1 S1 107.8(10)
C5 N2 C6 101(3)
C5 N2 Ni1 143(3)
C6 N2 Ni1 116.1(12)
N1 C3 O1 157(4)
N1 C3 C2 90(3)
O1 C3 C2 112.3(19)
C3 N1 C4 92(3)
C3 N1 Ni1 167(4)
C4 N1 Ni1 98.9(15)
N2 C5 O2 148(4)
N2 C5 C4 95(2)
O2 C5 C4 117(3)

loop_
_geom_bond_atom_site_label_1
_geom_bond_atom_site_label_2
_geom_bond_distance
Pt1 P1 2.280(4)
Pt1 P2 2.295(3)
Pt1 S2 2.365(3)
Pt1 S1 2.371(3)
Pt1 Ni1 3.0769(19)
C32 C33 1.347(14)
C32 C37 1.410(17)
C32 P2 1.823(12)
C20 C25 1.37(2)
C20 C22 1.377(17)
Ni1 N1 1.848(18)
Ni1 N2 1.864(19)
Ni1 S1 2.139(4)
Ni1 S2 2.158(4)
P1 C21 1.821(14)
P1 C8 1.839(15)
P1 C14 1.852(14)
P2 C39 1.812(14)
P2 C26 1.858(13)
S1 C1 1.808(15)
S2 C7 1.840(15)
C33 C34 1.378(17)
C26 C29 1.338(18)
C26 C27 1.403(17)
C38 C43 1.367(18)
C38 C39 1.411(18)
C34 C35 1.38(2)
C8 C9 1.351(19)
C8 C13 1.397(19)
C14 C18 1.332(18)
C14 C15 1.391(19)
C39 C40 1.402(17)
C13 C12 1.384(18)
C40 C41 1.39(2)
C27 C28 1.407(17)
C28 C30 1.349(19)
C21 C24 1.372(19)
C21 C22 1.38(2)
C9 C10 1.378(19)
C10 C11 1.354(18)
C15 C19 1.42(2)
Cl2 C44 1.769(19)
Cl1 C44 1.689(18)
C16 C18 1.33(2)
C16 C17 1.37(2)
C17 C19 1.34(2)
C4 C5 1.71(3)
C4 N1 1.79(3)
O1 C3 1.25(2)
C6 C7 1.52(2)
C6 N2 1.75(3)
C29 C31 1.387(18)
C23 C25 1.34(2)
C23 C24 1.386(19)
C41 C42 1.36(2)
C12 C11 1.39(2)
O2 C5 1.21(2)
C42 C43 1.36(2)
C30 C31 1.358(18)
C2 C1 1.521(19)
C2 C3 1.83(3)
C35 C36 1.36(2)
C36 C37 1.43(2)
N2 C5 1.07(3)
C3 N1 0.95(2)
